data_4061669
loop_
_publ_author_name
'Amgoune Abderramane'
'Lavanant Laurent'
'Thomas Christophe'
'Chi Yun'
'Welter Richard'
'Dagorne Samuel'
'Carpentier Jean-Francois'

_publ_section_title
;
An aluminum complex supported by a fluorous diamino-dialkoxide ligand
for the highly productive ring opening polymerization of e-caprolactone
;
_journal_name_full Organometallics
_journal_paper_doi 10.1021/om050512s
_journal_year 2005
_chemical_formula_moiety 'C15 H21 Al F12 N2 O3'
_chemical_formula_sum 'C15 H21 Al F12 N2 O3'
_chemical_formula_weight 532.32
_space_group_IT_number 61
_space_group_name_Hall '-P 2ac 2ab'
_space_group_name_H-M_alt 'P b c a'
_symmetry_cell_setting orthorhombic
_symmetry_space_group_name_Hall '-P 2ac 2ab'
_symmetry_space_group_name_H-M 'P b c a'
_cell_angle_alpha 90.00
_cell_angle_beta 90.00
_cell_angle_gamma 90.00
_cell_formula_units_Z 8
_cell_length_a 13.352(2)
_cell_length_b 19.546(3)
_cell_length_c 16.723(2)
_cell_measurement_temperature 173(2)
_cell_volume 4364.2(11)
_diffrn_ambient_temperature 173(2)
_exptl_crystal_density_diffrn 1.620
_cod_database_code 4061669

loop_
_symmetry_equiv_pos_as_xyz
'x, y, z'
'-x+1/2, -y, z+1/2'
'-x, y+1/2, -z+1/2'
'x+1/2, -y+1/2, -z'
'-x, -y, -z'
'x-1/2, y, -z-1/2'
'x, -y-1/2, z-1/2'
'-x-1/2, y-1/2, z'

loop_
_atom_site_label
_atom_site_type_symbol
_atom_site_fract_x
_atom_site_fract_y
_atom_site_fract_z
_atom_site_U_iso_or_equiv
_atom_site_adp_type
_atom_site_occupancy
_atom_site_symmetry_multiplicity
_atom_site_calc_flag
_atom_site_refinement_flags
_atom_site_disorder_assembly
_atom_site_disorder_group
Al Al 0.59510(9) 0.15987(7) 0.69002(8) 0.0348(4) Uani 1 1 d . . .
O2 O 0.64881(19) 0.10181(14) 0.76227(16) 0.0337(8) Uani 1 1 d . . .
F5 F 0.7200(2) 0.10029(15) 0.91990(16) 0.0601(8) Uani 1 1 d . . .
F2 F 0.7040(2) -0.01745(14) 0.84410(19) 0.0642(9) Uani 1 1 d . . .
F1 F 0.5879(2) -0.03177(14) 0.7582(2) 0.0790(10) Uani 1 1 d . . .
O3 O 0.6493(2) 0.23386(15) 0.73187(19) 0.0459(9) Uani 1 1 d . . .
O1 O 0.6316(2) 0.12869(18) 0.59973(18) 0.0519(9) Uani 1 1 d . . .
F4 F 0.6087(3) 0.17621(16) 0.89940(17) 0.0753(10) Uani 1 1 d . . .
F6 F 0.5714(2) 0.08620(19) 0.96462(18) 0.0810(11) Uani 1 1 d . . .
F3 F 0.5532(3) -0.03175(17) 0.8831(2) 0.0900(12) Uani 1 1 d . . .
F8 F 0.7915(3) 0.3340(2) 0.7028(3) 0.1286(18) Uani 1 1 d . . .
N2 N 0.4947(3) 0.23481(19) 0.6340(2) 0.0432(10) Uani 1 1 d . . .
F12 F 0.6926(3) 0.33493(18) 0.8389(3) 0.1226(17) Uani 1 1 d . . .
N1 N 0.4635(2) 0.12141(19) 0.7287(2) 0.0396(10) Uani 1 1 d . . .
C11 C 0.6233(4) 0.1087(3) 0.9013(3) 0.0510(14) Uani 1 1 d . . .
F9 F 0.6806(3) 0.3988(2) 0.6489(4) 0.167(3) Uani 1 1 d . . .
C2 C 0.3896(3) 0.2147(3) 0.6523(3) 0.0473(14) Uani 1 1 d . . .
H2A H 0.3634 0.1849 0.6093 0.057 Uiso 1 1 calc . . .
H2B H 0.3468 0.2560 0.6553 0.057 Uiso 1 1 calc . . .
C9 C 0.5923(3) 0.0756(2) 0.8221(3) 0.0416(12) Uani 1 1 d . . .
C3 C 0.4299(4) 0.0663(3) 0.6729(4) 0.0629(16) Uani 1 1 d . . .
H3A H 0.4831 0.0320 0.6675 0.094 Uiso 1 1 calc . . .
H3B H 0.4153 0.0862 0.6204 0.094 Uiso 1 1 calc . . .
H3C H 0.3694 0.0445 0.6942 0.094 Uiso 1 1 calc . . .
F10 F 0.5844(3) 0.40229(19) 0.7869(3) 0.151(2) Uani 1 1 d . . .
F7 F 0.7167(3) 0.3011(3) 0.5980(3) 0.1259(19) Uani 1 1 d . . .
C8 C 0.4779(3) 0.0928(3) 0.8100(3) 0.0573(15) Uani 1 1 d . . .
H8A H 0.4372 0.0508 0.8163 0.069 Uiso 1 1 calc . . .
H8B H 0.4559 0.1264 0.8506 0.069 Uiso 1 1 calc . . .
F11 F 0.5364(4) 0.3077(2) 0.8389(3) 0.1101(15) Uani 1 1 d . . .
C10 C 0.6091(4) -0.0019(3) 0.8273(4) 0.0556(15) Uani 1 1 d . . .
C12 C 0.5181(4) 0.3024(2) 0.6704(3) 0.0615(16) Uani 1 1 d . . .
H12A H 0.4643 0.3153 0.7082 0.074 Uiso 1 1 calc . . .
H12B H 0.5213 0.3377 0.6280 0.074 Uiso 1 1 calc . . .
C15 C 0.6095(6) 0.3372(3) 0.7946(6) 0.090(2) Uani 1 1 d . . .
C1 C 0.3867(3) 0.1771(3) 0.7309(3) 0.0494(14) Uani 1 1 d . . .
H1A H 0.4014 0.2090 0.7754 0.059 Uiso 1 1 calc . . .
H1B H 0.3194 0.1573 0.7396 0.059 Uiso 1 1 calc . . .
C13 C 0.6204(4) 0.2996(3) 0.7157(4) 0.0639(17) Uani 1 1 d . . .
C4 C 0.5065(4) 0.2382(3) 0.5461(4) 0.0690(17) Uani 1 1 d . . .
H4A H 0.4622 0.2736 0.5245 0.103 Uiso 1 1 calc . . .
H4B H 0.4889 0.1938 0.5226 0.103 Uiso 1 1 calc . . .
H4C H 0.5761 0.2493 0.5330 0.103 Uiso 1 1 calc . . .
C5 C 0.7057(5) 0.0798(4) 0.5780(3) 0.077(2) Uani 1 1 d . . .
H5 H 0.7355 0.0601 0.6279 0.093 Uiso 1 1 calc . . .
C14 C 0.7013(6) 0.3335(4) 0.6666(7) 0.108(3) Uani 1 1 d . . .
C7 C 0.6567(6) 0.0227(4) 0.5310(5) 0.126(3) Uani 1 1 d . . .
H7A H 0.6524 -0.0184 0.5644 0.189 Uiso 1 1 calc . . .
H7B H 0.6968 0.0127 0.4833 0.189 Uiso 1 1 calc . . .
H7C H 0.5893 0.0368 0.5148 0.189 Uiso 1 1 calc . . .
C6 C 0.7866(4) 0.1158(5) 0.5320(4) 0.113(3) Uani 1 1 d . . .
H6A H 0.7573 0.1384 0.4852 0.169 Uiso 1 1 calc . . .
H6B H 0.8369 0.0825 0.5144 0.169 Uiso 1 1 calc . . .
H6C H 0.8185 0.1502 0.5663 0.169 Uiso 1 1 calc . . .

loop_
_atom_site_aniso_label
_atom_site_aniso_U_11
_atom_site_aniso_U_22
_atom_site_aniso_U_33
_atom_site_aniso_U_23
_atom_site_aniso_U_13
_atom_site_aniso_U_12
Al 0.0313(7) 0.0319(8) 0.0412(9) 0.0020(7) -0.0008(7) -0.0002(6)
O2 0.0307(17) 0.0331(18) 0.0374(19) 0.0050(16) 0.0018(15) 0.0015(13)
F5 0.0524(19) 0.068(2) 0.0600(19) -0.0043(17) -0.0058(15) -0.0017(15)
F2 0.0552(19) 0.0353(17) 0.102(2) 0.0134(16) -0.0224(17) 0.0056(14)
F1 0.096(3) 0.0348(19) 0.106(3) -0.003(2) -0.036(2) -0.0027(16)
O3 0.0429(18) 0.0254(19) 0.069(2) 0.0021(17) -0.0205(17) 0.0008(15)
O1 0.0469(19) 0.067(2) 0.042(2) -0.0036(18) 0.0005(17) 0.0170(18)
F4 0.116(3) 0.059(2) 0.051(2) -0.0115(17) 0.0037(18) 0.0213(19)
F6 0.069(2) 0.126(3) 0.049(2) 0.023(2) 0.0130(17) 0.002(2)
F3 0.081(2) 0.073(3) 0.117(3) 0.056(2) 0.003(2) -0.0150(18)
F8 0.075(2) 0.102(3) 0.208(5) 0.072(3) -0.070(3) -0.045(2)
N2 0.043(2) 0.037(2) 0.049(3) 0.013(2) -0.010(2) 0.000(2)
F12 0.126(3) 0.072(3) 0.170(4) -0.055(3) -0.103(3) 0.039(2)
N1 0.030(2) 0.037(2) 0.052(3) 0.009(2) -0.0032(19) 0.0012(18)
C11 0.059(4) 0.050(4) 0.044(4) 0.015(3) 0.010(3) 0.008(3)
F9 0.124(3) 0.072(3) 0.305(7) 0.114(4) -0.097(4) -0.047(2)
C2 0.030(3) 0.044(3) 0.067(4) -0.001(3) -0.009(3) 0.006(2)
C9 0.037(3) 0.036(3) 0.052(3) 0.009(3) 0.003(3) 0.000(2)
C3 0.051(3) 0.039(3) 0.099(5) 0.003(3) -0.019(3) -0.009(3)
F10 0.155(4) 0.039(2) 0.258(6) -0.050(3) -0.115(4) 0.039(2)
F7 0.072(3) 0.170(5) 0.135(4) 0.080(4) -0.007(3) -0.039(3)
C8 0.040(3) 0.065(4) 0.066(4) 0.016(3) 0.008(3) -0.002(3)
F11 0.123(4) 0.102(3) 0.106(3) -0.052(3) -0.039(3) 0.042(3)
C10 0.055(4) 0.037(3) 0.074(4) 0.018(3) -0.001(3) 0.001(3)
C12 0.063(4) 0.026(3) 0.095(5) 0.007(3) -0.029(3) 0.001(2)
C15 0.089(5) 0.037(4) 0.142(7) -0.032(4) -0.060(6) 0.014(4)
C1 0.035(3) 0.051(3) 0.062(4) 0.006(3) 0.002(3) 0.004(2)
C13 0.062(4) 0.028(3) 0.102(5) 0.014(3) -0.032(4) -0.005(3)
C4 0.060(4) 0.076(4) 0.071(4) 0.027(4) -0.010(3) 0.007(3)
C5 0.069(4) 0.115(6) 0.048(4) -0.010(4) 0.004(3) 0.035(4)
C14 0.081(6) 0.075(6) 0.168(9) 0.070(6) -0.049(7) -0.028(4)
C7 0.152(7) 0.107(7) 0.120(7) -0.066(6) 0.016(6) 0.026(5)
C6 0.063(4) 0.211(9) 0.065(4) -0.011(6) 0.001(4) 0.026(5)

loop_
_geom_bond_atom_site_label_1
_geom_bond_atom_site_label_2
_geom_bond_distance
_geom_bond_site_symmetry_2
_geom_bond_publ_flag
Al O1 1.699(3) . ?
Al O3 1.762(3) . ?
Al O2 1.806(3) . ?
Al N1 2.017(4) . ?
Al N2 2.196(4) . ?
O2 C9 1.354(5) . ?
F5 C11 1.337(5) . ?
F2 C10 1.333(5) . ?
F1 C10 1.326(6) . ?
O3 C13 1.368(6) . ?
O1 C5 1.424(6) . ?
F4 C11 1.335(6) . ?
F6 C11 1.340(5) . ?
F3 C10 1.331(6) . ?
F8 C14 1.348(8) . ?
N2 C4 1.479(7) . ?
N2 C2 1.489(6) . ?
N2 C12 1.488(6) . ?
F12 C15 1.335(7) . ?
N1 C8 1.482(6) . ?
N1 C3 1.494(6) . ?
N1 C1 1.496(6) . ?
C11 C9 1.532(7) . ?
F9 C14 1.339(8) . ?
C2 C1 1.506(7) . ?
C2 H2A 0.9900 . ?
C2 H2B 0.9900 . ?
C9 C10 1.532(7) . ?
C9 C8 1.577(6) . ?
C3 H3A 0.9800 . ?
C3 H3B 0.9800 . ?
C3 H3C 0.9800 . ?
F10 C15 1.322(7) . ?
F7 C14 1.327(10) . ?
C8 H8A 0.9900 . ?
C8 H8B 0.9900 . ?
F11 C15 1.354(8) . ?
C12 C13 1.562(7) . ?
C12 H12A 0.9900 . ?
C12 H12B 0.9900 . ?
C15 C13 1.518(9) . ?
C1 H1A 0.9900 . ?
C1 H1B 0.9900 . ?
C13 C14 1.509(10) . ?
C4 H4A 0.9800 . ?
C4 H4B 0.9800 . ?
C4 H4C 0.9800 . ?
C5 C6 1.502(9) . ?
C5 C7 1.514(10) . ?
C5 H5 1.0000 . ?
C7 H7A 0.9800 . ?
C7 H7B 0.9800 . ?
C7 H7C 0.9800 . ?
C6 H6A 0.9800 . ?
C6 H6B 0.9800 . ?
C6 H6C 0.9800 . ?
